data_7160548
loop_
_publ_author_name
'Averdunk, Conrad'
'Wegner, Hermann A.'

_publ_section_title
;
 Systematic investigation of the structure-property relationship of
 substituted <i>p</i>-alkoxy-azothiophenes.
;
_journal_issue 24
_journal_name_full 'Organic &amp; biomolecular chemistry'
_journal_page_first 5805
_journal_page_last 5811
_journal_paper_doi 10.1039/d5ob00506j
_journal_volume 23
_journal_year 2025
_chemical_formula_sum 'C21 H30 N2 O2 S'
_chemical_formula_weight 374.53
_space_group_crystal_system monoclinic
_space_group_IT_number 15
_space_group_name_Hall '-C 2yc'
_space_group_name_H-M_alt 'C 1 2/c 1'
_atom_sites_solution_hydrogens geom
_atom_sites_solution_primary dual
_atom_sites_solution_secondary difmap
_audit_creation_method SHELXL-2018/3
_audit_update_record
;
2025-02-19 deposited with the CCDC.	2025-05-13 downloaded from the CCDC.
;
_cell_angle_alpha 90
_cell_angle_beta 91.8330(10)
_cell_angle_gamma 90
_cell_formula_units_Z 8
_cell_length_a 45.4955(13)
_cell_length_b 7.7004(2)
_cell_length_c 11.7010(3)
_cell_measurement_reflns_used 9916
_cell_measurement_temperature 100(2)
_cell_measurement_theta_max 31.72
_cell_measurement_theta_min 2.68
_cell_volume 4097.16(19)
_computing_cell_refinement 'Bruker SAINT'
_computing_data_collection 'Bruker APEX2'
_computing_data_reduction 'Bruker SAINT'
_computing_molecular_graphics 'Bruker SHELXTL'
_computing_publication_material 'Bruker SHELXTL'
_computing_structure_refinement 'SHELXL-2018/3 (Sheldrick, 2018)'
_computing_structure_solution 'SHELXT 2018/2 (Sheldrick, 2018)'
_diffrn_ambient_temperature 100(2)
_diffrn_detector_area_resol_mean 7.3910
_diffrn_measured_fraction_theta_full 0.998
_diffrn_measured_fraction_theta_max 0.999
_diffrn_measurement_device_type 'Bruker APEX-II CCD'
_diffrn_measurement_method '\f and \w scans'
_diffrn_radiation_type MoK\a
_diffrn_radiation_wavelength 0.71073
_diffrn_reflns_av_R_equivalents 0.0696
_diffrn_reflns_av_unetI/netI 0.0211
_diffrn_reflns_Laue_measured_fraction_full 0.998
_diffrn_reflns_Laue_measured_fraction_max 0.999
_diffrn_reflns_limit_h_max 66
_diffrn_reflns_limit_h_min -66
_diffrn_reflns_limit_k_max 11
_diffrn_reflns_limit_k_min -11
_diffrn_reflns_limit_l_max 17
_diffrn_reflns_limit_l_min -17
_diffrn_reflns_number 210783
_diffrn_reflns_point_group_measured_fraction_full 0.998
_diffrn_reflns_point_group_measured_fraction_max 0.999
_diffrn_reflns_theta_full 25.242
_diffrn_reflns_theta_max 31.504
_diffrn_reflns_theta_min 2.683
_diffrn_source 'I\mS micro-focus sealed tube, multilayer optics'
_exptl_absorpt_coefficient_mu 0.175
_exptl_absorpt_correction_T_max 0.7440
_exptl_absorpt_correction_T_min 0.7161
_exptl_absorpt_correction_type none
_exptl_absorpt_process_details SADABS-2016/2
_exptl_crystal_colour orange
_exptl_crystal_density_diffrn 1.214
_exptl_crystal_density_method 'not measured'
_exptl_crystal_description needle
_exptl_crystal_F_000 1616
_exptl_crystal_recrystallization_method 'Re-crystallisation from solvent: ACN'
_exptl_crystal_size_max 0.292
_exptl_crystal_size_mid 0.198
_exptl_crystal_size_min 0.153
_refine_diff_density_max 0.464
_refine_diff_density_min -0.183
_refine_diff_density_rms 0.045
_refine_ls_extinction_method none
_refine_ls_goodness_of_fit_ref 1.041
_refine_ls_hydrogen_treatment constr
_refine_ls_matrix_type full
_refine_ls_number_parameters 237
_refine_ls_number_reflns 6830
_refine_ls_number_restraints 0
_refine_ls_restrained_S_all 1.041
_refine_ls_R_factor_all 0.0373
_refine_ls_R_factor_gt 0.0316
_refine_ls_shift/su_max 0.001
_refine_ls_shift/su_mean 0.000
_refine_ls_structure_factor_coef Fsqd
_refine_ls_weighting_details 'w=1/[\s^2^(Fo^2^)+(0.0433P)^2^+2.5688P] where P=(Fo^2^+2Fc^2^)/3'
_refine_ls_weighting_scheme calc
_refine_ls_wR_factor_gt 0.0840
_refine_ls_wR_factor_ref 0.0895
_reflns_Friedel_coverage 0.000
_reflns_number_gt 6034
_reflns_number_total 6830
_reflns_threshold_expression 'I > 2\s(I)'
_cod_data_source_file d5ob00506j2.cif
_cod_data_source_block DC23044_a
_cod_depositor_comments 'Adding full bibliography for 7160548--7160551.cif.'
_cod_original_sg_symbol_H-M 'C 2/c'
_cod_database_code 7160548
_shelx_shelxl_version_number 2018/3
_shelx_space_group_comment
; 
The symmetry employed for this shelxl refinement is uniquely defined 
by the following loop, which should always be used as a source of 
symmetry information in preference to the above space-group names. 
They are only intended as comments. 
;
_shelx_estimated_absorpt_t_min 0.951
_shelx_estimated_absorpt_t_max 0.974

loop_
_space_group_symop_operation_xyz
'x, y, z'
'-x, y, -z+1/2'
'x+1/2, y+1/2, z'
'-x+1/2, y+1/2, -z+1/2'
'-x, -y, -z'
'x, -y, z-1/2'
'-x+1/2, -y+1/2, -z'
'x+1/2, -y+1/2, z-1/2'

loop_
_atom_site_label
_atom_site_type_symbol
_atom_site_fract_x
_atom_site_fract_y
_atom_site_fract_z
_atom_site_U_iso_or_equiv
_atom_site_adp_type
_atom_site_occupancy
_atom_site_site_symmetry_order
_atom_site_calc_flag
_atom_site_refinement_flags_posn
_atom_site_refinement_flags_adp
_atom_site_refinement_flags_occupancy
_atom_site_disorder_assembly
_atom_site_disorder_group
S1 S 0.31699(2) 0.54347(3) 0.69129(2) 0.01726(6) Uani 1 1 d . . . . .
O1 O 0.49166(2) 0.25419(9) 0.57605(5) 0.01965(12) Uani 1 1 d . . . . .
O2 O 0.26422(2) 0.63516(10) 0.74912(5) 0.02361(14) Uani 1 1 d . . . . .
N1 N 0.37779(2) 0.45608(9) 0.67492(6) 0.01586(13) Uani 1 1 d . . . . .
N2 N 0.37269(2) 0.48039(9) 0.78010(6) 0.01615(13) Uani 1 1 d . . . . .
C1 C 0.40706(2) 0.40511(10) 0.65377(7) 0.01518(14) Uani 1 1 d . . . . .
C2 C 0.41482(2) 0.40086(11) 0.53964(7) 0.01708(14) Uani 1 1 d . . . . .
H00H H 0.400690 0.431496 0.481590 0.020 Uiso 1 1 calc R U . . .
C3 C 0.44305(2) 0.35225(11) 0.50943(7) 0.01740(14) Uani 1 1 d . . . . .
H3 H 0.448240 0.350703 0.431428 0.021 Uiso 1 1 calc R U . . .
C4 C 0.46355(2) 0.30602(11) 0.59492(7) 0.01591(14) Uani 1 1 d . . . . .
C5 C 0.45587(2) 0.30892(11) 0.71021(7) 0.01744(14) Uani 1 1 d . . . . .
H00N H 0.469934 0.277033 0.768192 0.021 Uiso 1 1 calc R U . . .
C6 C 0.42789(2) 0.35804(11) 0.73941(7) 0.01664(14) Uani 1 1 d . . . . .
H00I H 0.422736 0.359998 0.817436 0.020 Uiso 1 1 calc R U . . .
C7 C 0.34409(2) 0.52735(10) 0.80015(7) 0.01518(14) Uani 1 1 d . . . . .
C8 C 0.33339(2) 0.56813(11) 0.90502(7) 0.01827(15) Uani 1 1 d . . . . .
H00C H 0.345043 0.565962 0.973850 0.022 Uiso 1 1 calc R U . . .
C9 C 0.30316(2) 0.61391(11) 0.90037(7) 0.01805(15) Uani 1 1 d . . . . .
H9 H 0.292294 0.646559 0.964937 0.022 Uiso 1 1 calc R U . . .
C10 C 0.29168(2) 0.60504(11) 0.79115(7) 0.01672(14) Uani 1 1 d . . . . .
C11 C 0.24345(2) 0.69143(14) 0.83062(8) 0.02469(18) Uani 1 1 d . . . . .
H00Z H 0.224035 0.703940 0.792759 0.037 Uiso 1 1 calc R U . . .
H010 H 0.249692 0.803472 0.862837 0.037 Uiso 1 1 calc R U . . .
H011 H 0.242386 0.605402 0.892071 0.037 Uiso 1 1 calc R U . . .
C12 C 0.50149(2) 0.25059(11) 0.46045(7) 0.01786(15) Uani 1 1 d . . . . .
H00S H 0.500023 0.367719 0.425848 0.021 Uiso 1 1 calc R U . . .
H00T H 0.489298 0.169450 0.413525 0.021 Uiso 1 1 calc R U . . .
C13 C 0.53315(2) 0.19064(11) 0.46624(7) 0.01835(15) Uani 1 1 d . . . . .
H00J H 0.534246 0.076136 0.504620 0.022 Uiso 1 1 calc R U . . .
H00K H 0.544951 0.273762 0.513129 0.022 Uiso 1 1 calc R U . . .
C14 C 0.54637(2) 0.17565(11) 0.34879(7) 0.01868(15) Uani 1 1 d . . . . .
H00Q H 0.545259 0.289945 0.310145 0.022 Uiso 1 1 calc R U . . .
H00R H 0.534698 0.091897 0.301919 0.022 Uiso 1 1 calc R U . . .
C15 C 0.57838(2) 0.11586(11) 0.35631(7) 0.01842(15) Uani 1 1 d . . . . .
H00A H 0.590002 0.200742 0.402443 0.022 Uiso 1 1 calc R U . . .
H00B H 0.579430 0.002794 0.396510 0.022 Uiso 1 1 calc R U . . .
C16 C 0.59211(2) 0.09664(12) 0.23994(7) 0.01892(15) Uani 1 1 d . . . . .
H00O H 0.591429 0.210255 0.200342 0.023 Uiso 1 1 calc R U . . .
H00P H 0.580274 0.013460 0.193231 0.023 Uiso 1 1 calc R U . . .
C17 C 0.62387(2) 0.03361(11) 0.24775(7) 0.01878(15) Uani 1 1 d . . . . .
H00F H 0.624921 -0.072563 0.295417 0.023 Uiso 1 1 calc R U . . .
H00G H 0.636171 0.123601 0.286238 0.023 Uiso 1 1 calc R U . . .
C18 C 0.63638(2) -0.00610(12) 0.13126(7) 0.02051(16) Uani 1 1 d . . . . .
H00L H 0.624881 -0.101705 0.095133 0.025 Uiso 1 1 calc R U . . .
H00M H 0.634008 0.097625 0.081832 0.025 Uiso 1 1 calc R U . . .
C19 C 0.66874(2) -0.05744(11) 0.13732(7) 0.01914(15) Uani 1 1 d . . . . .
H00D H 0.671053 -0.164152 0.183931 0.023 Uiso 1 1 calc R U . . .
H00E H 0.680195 0.036020 0.176103 0.023 Uiso 1 1 calc R U . . .
C20 C 0.68120(2) -0.08959(13) 0.01976(8) 0.02306(17) Uani 1 1 d . . . . .
H00U H 0.680233 0.019773 -0.024684 0.028 Uiso 1 1 calc R U . . .
H00V H 0.668768 -0.176424 -0.021277 0.028 Uiso 1 1 calc R U . . .
C21 C 0.71290(2) -0.15411(13) 0.02497(8) 0.02395(17) Uani 1 1 d . . . . .
H00W H 0.719718 -0.171067 -0.052846 0.036 Uiso 1 1 calc R U . . .
H00X H 0.713942 -0.264576 0.066498 0.036 Uiso 1 1 calc R U . . .
H00Y H 0.725415 -0.068168 0.064611 0.036 Uiso 1 1 calc R U . . .

loop_
_atom_site_aniso_label
_atom_site_aniso_U_11
_atom_site_aniso_U_22
_atom_site_aniso_U_33
_atom_site_aniso_U_23
_atom_site_aniso_U_13
_atom_site_aniso_U_12
S1 0.01489(9) 0.02417(10) 0.01268(9) -0.00061(7) -0.00011(6) 0.00088(7)
O1 0.0140(2) 0.0298(3) 0.0152(3) -0.0008(2) 0.0013(2) 0.0022(2)
O2 0.0146(3) 0.0370(4) 0.0192(3) -0.0008(3) -0.0001(2) 0.0053(2)
N1 0.0147(3) 0.0179(3) 0.0150(3) 0.0003(2) 0.0007(2) -0.0007(2)
N2 0.0149(3) 0.0182(3) 0.0153(3) 0.0008(2) 0.0007(2) -0.0009(2)
C1 0.0137(3) 0.0168(3) 0.0150(3) 0.0001(3) 0.0000(2) -0.0009(3)
C2 0.0152(3) 0.0216(4) 0.0144(3) 0.0009(3) -0.0008(3) -0.0003(3)
C3 0.0159(3) 0.0225(4) 0.0137(3) 0.0004(3) 0.0007(3) -0.0006(3)
C4 0.0132(3) 0.0187(3) 0.0158(3) -0.0008(3) 0.0006(2) -0.0008(3)
C5 0.0155(3) 0.0224(4) 0.0143(3) -0.0004(3) -0.0012(3) 0.0008(3)
C6 0.0160(3) 0.0202(4) 0.0137(3) -0.0002(3) 0.0002(2) 0.0001(3)
C7 0.0138(3) 0.0174(3) 0.0143(3) 0.0013(3) -0.0005(2) -0.0013(2)
C8 0.0167(3) 0.0241(4) 0.0140(3) 0.0006(3) -0.0001(3) -0.0006(3)
C9 0.0170(3) 0.0220(4) 0.0153(3) 0.0002(3) 0.0019(3) 0.0004(3)
C10 0.0146(3) 0.0191(3) 0.0165(3) 0.0009(3) 0.0010(3) 0.0002(3)
C11 0.0177(4) 0.0317(5) 0.0249(4) -0.0011(3) 0.0045(3) 0.0035(3)
C12 0.0155(3) 0.0227(4) 0.0155(3) -0.0009(3) 0.0021(3) -0.0005(3)
C13 0.0157(3) 0.0213(4) 0.0181(3) 0.0000(3) 0.0019(3) 0.0004(3)
C14 0.0172(3) 0.0210(4) 0.0180(3) 0.0007(3) 0.0025(3) 0.0017(3)
C15 0.0172(3) 0.0195(4) 0.0186(3) 0.0004(3) 0.0021(3) 0.0015(3)
C16 0.0169(3) 0.0210(4) 0.0190(3) 0.0007(3) 0.0019(3) 0.0015(3)
C17 0.0174(3) 0.0195(4) 0.0196(4) 0.0000(3) 0.0022(3) 0.0009(3)
C18 0.0180(4) 0.0233(4) 0.0202(4) -0.0024(3) 0.0012(3) 0.0015(3)
C19 0.0180(3) 0.0191(4) 0.0204(4) -0.0013(3) 0.0015(3) 0.0001(3)
C20 0.0203(4) 0.0270(4) 0.0220(4) -0.0048(3) 0.0023(3) 0.0021(3)
C21 0.0192(4) 0.0246(4) 0.0282(4) -0.0041(3) 0.0039(3) -0.0006(3)

loop_
_atom_type_symbol
_atom_type_description
_atom_type_scat_dispersion_real
_atom_type_scat_dispersion_imag
_atom_type_scat_source
C C 0.0033 0.0016 'International Tables Vol C Tables 4.2.6.8 and 6.1.1.4'
H H 0.0000 0.0000 'International Tables Vol C Tables 4.2.6.8 and 6.1.1.4'
N N 0.0061 0.0033 'International Tables Vol C Tables 4.2.6.8 and 6.1.1.4'
O O 0.0106 0.0060 'International Tables Vol C Tables 4.2.6.8 and 6.1.1.4'
S S 0.1246 0.1234 'International Tables Vol C Tables 4.2.6.8 and 6.1.1.4'

loop_
_geom_angle_atom_site_label_1
_geom_angle_atom_site_label_2
_geom_angle_atom_site_label_3
_geom_angle
_geom_angle_site_symmetry_1
_geom_angle_site_symmetry_3
_geom_angle_publ_flag
C10 S1 C7 89.80(4) . . ?
C4 O1 C12 118.62(6) . . ?
C10 O2 C11 115.67(7) . . ?
N2 N1 C1 114.23(7) . . ?
N1 N2 C7 113.90(7) . . ?
C2 C1 C6 119.49(7) . . ?
C2 C1 N1 116.25(7) . . ?
C6 C1 N1 124.26(7) . . ?
C1 C2 C3 120.88(7) . . ?
C1 C2 H00H 119.6 . . ?
C3 C2 H00H 119.6 . . ?
C4 C3 C2 119.20(7) . . ?
C4 C3 H3 120.4 . . ?
C2 C3 H3 120.4 . . ?
O1 C4 C3 124.64(7) . . ?
O1 C4 C5 115.04(7) . . ?
C3 C4 C5 120.32(7) . . ?
C6 C5 C4 120.10(7) . . ?
C6 C5 H00N 119.9 . . ?
C4 C5 H00N 119.9 . . ?
C5 C6 C1 120.01(7) . . ?
C5 C6 H00I 120.0 . . ?
C1 C6 H00I 120.0 . . ?
C8 C7 N2 125.21(7) . . ?
C8 C7 S1 111.95(6) . . ?
N2 C7 S1 122.84(6) . . ?
C7 C8 C9 113.19(7) . . ?
C7 C8 H00C 123.4 . . ?
C9 C8 H00C 123.4 . . ?
C10 C9 C8 111.37(7) . . ?
C10 C9 H9 124.3 . . ?
C8 C9 H9 124.3 . . ?
O2 C10 C9 130.89(8) . . ?
O2 C10 S1 115.42(6) . . ?
C9 C10 S1 113.69(6) . . ?
O2 C11 H00Z 109.5 . . ?
O2 C11 H010 109.5 . . ?
H00Z C11 H010 109.5 . . ?
O2 C11 H011 109.5 . . ?
H00Z C11 H011 109.5 . . ?
H010 C11 H011 109.5 . . ?
O1 C12 C13 106.74(6) . . ?
O1 C12 H00S 110.4 . . ?
C13 C12 H00S 110.4 . . ?
O1 C12 H00T 110.4 . . ?
C13 C12 H00T 110.4 . . ?
H00S C12 H00T 108.6 . . ?
C12 C13 C14 112.71(7) . . ?
C12 C13 H00J 109.0 . . ?
C14 C13 H00J 109.0 . . ?
C12 C13 H00K 109.0 . . ?
C14 C13 H00K 109.0 . . ?
H00J C13 H00K 107.8 . . ?
C13 C14 C15 111.99(7) . . ?
C13 C14 H00Q 109.2 . . ?
C15 C14 H00Q 109.2 . . ?
C13 C14 H00R 109.2 . . ?
C15 C14 H00R 109.2 . . ?
H00Q C14 H00R 107.9 . . ?
C16 C15 C14 113.29(7) . . ?
C16 C15 H00A 108.9 . . ?
C14 C15 H00A 108.9 . . ?
C16 C15 H00B 108.9 . . ?
C14 C15 H00B 108.9 . . ?
H00A C15 H00B 107.7 . . ?
C15 C16 C17 113.11(7) . . ?
C15 C16 H00O 109.0 . . ?
C17 C16 H00O 109.0 . . ?
C15 C16 H00P 109.0 . . ?
C17 C16 H00P 109.0 . . ?
H00O C16 H00P 107.8 . . ?
C16 C17 C18 112.98(7) . . ?
C16 C17 H00F 109.0 . . ?
C18 C17 H00F 109.0 . . ?
C16 C17 H00G 109.0 . . ?
C18 C17 H00G 109.0 . . ?
H00F C17 H00G 107.8 . . ?
C19 C18 C17 113.46(7) . . ?
C19 C18 H00L 108.9 . . ?
C17 C18 H00L 108.9 . . ?
C19 C18 H00M 108.9 . . ?
C17 C18 H00M 108.9 . . ?
H00L C18 H00M 107.7 . . ?
C18 C19 C20 112.74(7) . . ?
C18 C19 H00D 109.0 . . ?
C20 C19 H00D 109.0 . . ?
C18 C19 H00E 109.0 . . ?
C20 C19 H00E 109.0 . . ?
H00D C19 H00E 107.8 . . ?
C19 C20 C21 113.28(8) . . ?
C19 C20 H00U 108.9 . . ?
C21 C20 H00U 108.9 . . ?
C19 C20 H00V 108.9 . . ?
C21 C20 H00V 108.9 . . ?
H00U C20 H00V 107.7 . . ?
C20 C21 H00W 109.5 . . ?
C20 C21 H00X 109.5 . . ?
H00W C21 H00X 109.5 . . ?
C20 C21 H00Y 109.5 . . ?
H00W C21 H00Y 109.5 . . ?
H00X C21 H00Y 109.5 . . ?

loop_
_geom_bond_atom_site_label_1
_geom_bond_atom_site_label_2
_geom_bond_distance
_geom_bond_site_symmetry_2
_geom_bond_publ_flag
S1 C10 1.7326(8) . ?
S1 C7 1.7484(8) . ?
O1 C4 1.3646(9) . ?
O1 C12 1.4384(10) . ?
O2 C10 1.3479(10) . ?
O2 C11 1.4311(11) . ?
N1 N2 1.2733(9) . ?
N1 C1 1.4180(10) . ?
N2 C7 1.3782(10) . ?
C1 C2 1.3925(11) . ?
C1 C6 1.4046(11) . ?
C2 C3 1.3943(11) . ?
C2 H00H 0.9500 . ?
C3 C4 1.3917(11) . ?
C3 H3 0.9500 . ?
C4 C5 1.4045(11) . ?
C5 C6 1.3811(11) . ?
C5 H00N 0.9500 . ?
C6 H00I 0.9500 . ?
C7 C8 1.3708(11) . ?
C8 C9 1.4192(11) . ?
C8 H00C 0.9500 . ?
C9 C10 1.3668(11) . ?
C9 H9 0.9500 . ?
C11 H00Z 0.9800 . ?
C11 H010 0.9800 . ?
C11 H011 0.9800 . ?
C12 C13 1.5120(11) . ?
C12 H00S 0.9900 . ?
C12 H00T 0.9900 . ?
C13 C14 1.5221(11) . ?
C13 H00J 0.9900 . ?
C13 H00K 0.9900 . ?
C14 C15 1.5270(11) . ?
C14 H00Q 0.9900 . ?
C14 H00R 0.9900 . ?
C15 C16 1.5235(11) . ?
C15 H00A 0.9900 . ?
C15 H00B 0.9900 . ?
C16 C17 1.5243(11) . ?
C16 H00O 0.9900 . ?
C16 H00P 0.9900 . ?
C17 C18 1.5248(12) . ?
C17 H00F 0.9900 . ?
C17 H00G 0.9900 . ?
C18 C19 1.5240(12) . ?
C18 H00L 0.9900 . ?
C18 H00M 0.9900 . ?
C19 C20 1.5247(12) . ?
C19 H00D 0.9900 . ?
C19 H00E 0.9900 . ?
C20 C21 1.5248(13) . ?
C20 H00U 0.9900 . ?
C20 H00V 0.9900 . ?
C21 H00W 0.9800 . ?
C21 H00X 0.9800 . ?
C21 H00Y 0.9800 . ?
